data_1555659
loop_
_publ_author_name
'Zhou, Jinchuan'
'Zhang, Jiaozhen'
'Li, Ruijuan'
'Liu, Jun'
'Fan, Peihong'
'Li, Yi'
'Ji, Mei'
'Dong, Yiwen'
'Yuan, Huiqing'
'Lou, Hongxiang'

_publ_section_title
;
 Hapmnioides A-C, Rearranged Labdane-Type Diterpenoids from the Chinese
 Liverwort Haplomitrium mnioides.
;
_journal_issue 17
_journal_name_full 'Organic letters'
_journal_page_first 4274
_journal_page_last 4276
_journal_paper_doi 10.1021/acs.orglett.6b01854
_journal_volume 18
_journal_year 2016
_chemical_formula_sum 'C21 H22 O7'
_chemical_formula_weight 386.39
_space_group_IT_number 4
_space_group_name_Hall 'P 2yb'
_space_group_name_H-M_alt 'P 1 21 1'
_symmetry_cell_setting monoclinic
_symmetry_space_group_name_H-M 'P 1 21 1'
_atom_sites_solution_hydrogens geom
_atom_sites_solution_primary direct
_atom_sites_solution_secondary difmap
_audit_creation_method SHELXL-97
_cell_angle_alpha 90.00
_cell_angle_beta 105.219(3)
_cell_angle_gamma 90.00
_cell_formula_units_Z 2
_cell_length_a 6.9891(6)
_cell_length_b 17.3736(17)
_cell_length_c 8.3470(8)
_cell_measurement_reflns_used 1198
_cell_measurement_temperature 293(2)
_cell_measurement_theta_max 70.7000
_cell_measurement_theta_min 5.5640
_cell_volume 978.00(16)
_computing_cell_refinement 'Bruker FRAMBO'
_computing_data_collection 'Bruker FRAMBO'
_computing_data_reduction 'Bruker SAINT'
_computing_molecular_graphics 'Bruker SHELXTL'
_computing_publication_material 'Bruker SHELXTL'
_computing_structure_refinement 'SHELXL-97 (Sheldrick, 1997)'
_computing_structure_solution 'SHELXS-97 (Sheldrick, 1990)'
_diffrn_ambient_temperature 293(2)
_diffrn_measured_fraction_theta_full 0.997
_diffrn_measured_fraction_theta_max 0.997
_diffrn_measurement_device_type 'CCD area detector'
_diffrn_measurement_method 'phi and omega scans'
_diffrn_radiation_monochromator graphite
_diffrn_radiation_source 'fine-focus sealed tube'
_diffrn_radiation_type CuK\a
_diffrn_radiation_wavelength 1.54178
_diffrn_reflns_av_R_equivalents 0.0236
_diffrn_reflns_av_sigmaI/netI 0.0410
_diffrn_reflns_limit_h_max 8
_diffrn_reflns_limit_h_min -7
_diffrn_reflns_limit_k_max 20
_diffrn_reflns_limit_k_min -20
_diffrn_reflns_limit_l_max 5
_diffrn_reflns_limit_l_min -9
_diffrn_reflns_number 3459
_diffrn_reflns_theta_full 67.98
_diffrn_reflns_theta_max 67.98
_diffrn_reflns_theta_min 5.09
_exptl_absorpt_coefficient_mu 0.824
_exptl_absorpt_correction_T_max 0.8933
_exptl_absorpt_correction_T_min 0.7340
_exptl_absorpt_correction_type multi-scan
_exptl_absorpt_process_details sadabs
_exptl_crystal_density_diffrn 1.312
_exptl_crystal_density_method 'not measured'
_exptl_crystal_F_000 408
_exptl_crystal_size_max 0.40
_exptl_crystal_size_mid 0.30
_exptl_crystal_size_min 0.14
_refine_diff_density_max 0.140
_refine_diff_density_min -0.190
_refine_diff_density_rms 0.046
_refine_ls_abs_structure_details 'Flack H D (1983), Acta Cryst. A39, 876-881'
_refine_ls_abs_structure_Flack -0.3(3)
_refine_ls_extinction_method none
_refine_ls_goodness_of_fit_ref 1.044
_refine_ls_hydrogen_treatment mixed
_refine_ls_matrix_type full
_refine_ls_number_parameters 256
_refine_ls_number_reflns 2673
_refine_ls_number_restraints 1
_refine_ls_restrained_S_all 1.044
_refine_ls_R_factor_all 0.0517
_refine_ls_R_factor_gt 0.0440
_refine_ls_shift/su_max 0.000
_refine_ls_shift/su_mean 0.000
_refine_ls_structure_factor_coef Fsqd
_refine_ls_weighting_details 'calc w=1/[\s^2^(Fo^2^)+(0.0633P)^2^+0.0091P] where P=(Fo^2^+2Fc^2^)/3'
_refine_ls_weighting_scheme calc
_refine_ls_wR_factor_gt 0.1105
_refine_ls_wR_factor_ref 0.1174
_reflns_number_gt 2302
_reflns_number_total 2673
_reflns_threshold_expression >2sigma(I)
_cod_data_source_file ol6b01854_si_002.cif
_cod_data_source_block 150111a
_cod_depositor_comments
;
The following automatic conversions were performed:

data item '_symmetry_cell_setting' value 'Monoclinic' was changed to
'monoclinic' in accordance with the
/home/saulius/struct/COD-crude-data/automatic-downloads/DataCite-retrospective/ACS/depositions/lib/dictionaries/cif_core.dic
dictionary named 'cif_core.dic' version 2.4.2 last updated on
2011-04-26.

Automatic conversion script
Id: cif_fix_values 6909 2019-04-08 15:41:33Z antanas 
;
_cod_original_sg_symbol_H-M P2(1)
_cod_database_code 1555659

loop_
_symmetry_equiv_pos_as_xyz
'x, y, z'
'-x, y+1/2, -z'

loop_
_atom_site_label
_atom_site_type_symbol
_atom_site_fract_x
_atom_site_fract_y
_atom_site_fract_z
_atom_site_U_iso_or_equiv
_atom_site_adp_type
_atom_site_occupancy
_atom_site_symmetry_multiplicity
_atom_site_calc_flag
_atom_site_refinement_flags
O1 O 0.0518(3) 0.29411(13) 0.1314(3) 0.0587(6) Uani 1 1 d .
O2 O 0.3582(4) 0.29736(16) 0.2807(3) 0.0786(8) Uani 1 1 d .
O3 O 0.5040(3) 0.1494(2) 0.1771(3) 0.0876(9) Uani 1 1 d .
O4 O -0.5367(4) 0.37184(16) -0.1816(4) 0.0775(7) Uani 1 1 d .
O5 O 0.0341(4) 0.24908(17) 0.5083(3) 0.0826(8) Uani 1 1 d .
O6 O 0.2905(4) -0.03613(14) 0.5725(3) 0.0780(7) Uani 1 1 d .
O7 O 0.0435(3) 0.04924(16) 0.5298(3) 0.0684(7) Uani 1 1 d .
C1 C 0.2108(4) 0.2597(2) 0.2309(3) 0.0530(7) Uani 1 1 d .
C2 C 0.2058(4) 0.17367(18) 0.2740(3) 0.0428(6) Uani 1 1 d .
C3 C 0.0063(3) 0.13211(16) 0.2059(3) 0.0401(6) Uani 1 1 d .
H3 H -0.0632 0.1261 0.2929 0.048 Uiso 1 1 calc R
C4 C -0.1242(3) 0.17460(17) 0.0559(3) 0.0417(6) Uani 1 1 d .
H4A H -0.0659 0.1705 -0.0372 0.050 Uiso 1 1 calc R
H4B H -0.2544 0.1509 0.0241 0.050 Uiso 1 1 calc R
C5 C -0.1441(4) 0.25761(17) 0.0964(3) 0.0473(6) Uani 1 1 d .
H5 H -0.1939 0.2611 0.1955 0.057 Uiso 1 1 calc R
C6 C 0.3444(4) 0.1271(2) 0.1902(3) 0.0574(8) Uani 1 1 d .
C7 C 0.2487(5) 0.0546(2) 0.1391(4) 0.0617(8) Uani 1 1 d .
H7 H 0.3096 0.0128 0.1031 0.074 Uiso 1 1 calc R
C8 C 0.0615(4) 0.05464(18) 0.1496(4) 0.0523(7) Uani 1 1 d .
C9 C -0.0878(6) -0.0084(2) 0.1049(5) 0.0797(11) Uani 1 1 d .
H9A H -0.0269 -0.0532 0.0722 0.120 Uiso 1 1 calc R
H9B H -0.1959 0.0080 0.0145 0.120 Uiso 1 1 calc R
H9C H -0.1367 -0.0206 0.1991 0.120 Uiso 1 1 calc R
C10 C -0.4397(5) 0.3416(2) -0.0318(5) 0.0664(9) Uani 1 1 d .
H10 H -0.4808 0.3475 0.0648 0.080 Uiso 1 1 calc R
C11 C -0.2779(4) 0.30237(18) -0.0406(3) 0.0510(7) Uani 1 1 d .
C12 C -0.2710(5) 0.3093(2) -0.2100(4) 0.0594(8) Uani 1 1 d .
H12 H -0.1752 0.2888 -0.2568 0.071 Uiso 1 1 calc R
C13 C -0.4281(5) 0.3507(2) -0.2875(4) 0.0676(9) Uani 1 1 d .
H13 H -0.4594 0.3636 -0.3995 0.081 Uiso 1 1 calc R
C14 C 0.2974(4) 0.16873(17) 0.4647(3) 0.0439(6) Uani 1 1 d .
H14 H 0.4142 0.2022 0.4848 0.053 Uiso 1 1 calc R
C15 C 0.1689(5) 0.20557(19) 0.5632(4) 0.0587(8) Uani 1 1 d .
C16 C 0.2418(6) 0.1793(2) 0.7417(4) 0.0754(10) Uani 1 1 d .
H16A H 0.1377 0.1525 0.7766 0.091 Uiso 1 1 calc R
H16B H 0.2860 0.2228 0.8150 0.091 Uiso 1 1 calc R
C17 C 0.4129(5) 0.1255(2) 0.7430(4) 0.0675(9) Uani 1 1 d .
H17A H 0.4168 0.0837 0.8208 0.081 Uiso 1 1 calc R
H17B H 0.5379 0.1530 0.7750 0.081 Uiso 1 1 calc R
C18 C 0.3760(4) 0.09368(19) 0.5625(3) 0.0493(7) Uani 1 1 d .
C19 C 0.2150(5) 0.03458(18) 0.5485(3) 0.0509(7) Uani 1 1 d .
C20 C 0.5695(5) 0.0630(3) 0.5355(5) 0.0817(13) Uani 1 1 d .
H20A H 0.6281 0.0274 0.6224 0.123 Uiso 1 1 calc R
H20B H 0.6591 0.1050 0.5369 0.123 Uiso 1 1 calc R
H20C H 0.5430 0.0373 0.4301 0.123 Uiso 1 1 calc R
C21 C 0.1495(8) -0.0964(3) 0.5781(7) 0.1113(17) Uani 1 1 d .
H21A H 0.0958 -0.0882 0.6715 0.167 Uiso 1 1 calc R
H21B H 0.2150 -0.1455 0.5890 0.167 Uiso 1 1 calc R
H21C H 0.0442 -0.0956 0.4776 0.167 Uiso 1 1 calc R

loop_
_atom_site_aniso_label
_atom_site_aniso_U_11
_atom_site_aniso_U_22
_atom_site_aniso_U_33
_atom_site_aniso_U_23
_atom_site_aniso_U_13
_atom_site_aniso_U_12
O1 0.0617(12) 0.0508(12) 0.0552(12) 0.0136(11) 0.0002(9) -0.0168(10)
O2 0.0714(14) 0.0800(16) 0.0712(15) 0.0210(14) -0.0047(11) -0.0407(14)
O3 0.0540(13) 0.140(3) 0.0801(16) 0.0145(18) 0.0377(12) -0.0066(16)
O4 0.0696(14) 0.0714(16) 0.0884(18) 0.0268(14) 0.0150(13) 0.0151(13)
O5 0.111(2) 0.0745(16) 0.0622(14) 0.0004(13) 0.0229(14) 0.0324(17)
O6 0.1058(19) 0.0509(13) 0.0795(16) 0.0099(13) 0.0283(14) 0.0054(15)
O7 0.0483(13) 0.0772(16) 0.0781(16) 0.0234(13) 0.0137(10) -0.0094(12)
C1 0.0528(15) 0.0623(18) 0.0408(14) 0.0054(14) 0.0065(12) -0.0193(16)
C2 0.0366(11) 0.0550(15) 0.0366(13) 0.0070(13) 0.0091(9) -0.0058(13)
C3 0.0370(12) 0.0469(15) 0.0358(12) 0.0040(11) 0.0087(9) -0.0068(11)
C4 0.0355(11) 0.0498(15) 0.0389(13) 0.0031(12) 0.0081(9) -0.0052(12)
C5 0.0504(15) 0.0477(15) 0.0436(14) 0.0048(12) 0.0121(11) -0.0017(13)
C6 0.0442(14) 0.094(2) 0.0368(14) 0.0079(16) 0.0151(11) 0.0024(17)
C7 0.065(2) 0.070(2) 0.0512(17) -0.0007(16) 0.0187(14) 0.0119(18)
C8 0.0550(17) 0.0499(16) 0.0452(15) 0.0020(13) 0.0011(12) 0.0045(15)
C9 0.081(2) 0.0511(18) 0.091(3) -0.0030(19) -0.005(2) -0.0056(19)
C10 0.072(2) 0.063(2) 0.067(2) 0.0130(17) 0.0227(16) 0.0067(18)
C11 0.0553(16) 0.0466(15) 0.0497(15) 0.0054(14) 0.0113(12) -0.0031(14)
C12 0.0673(18) 0.0585(19) 0.0526(17) 0.0120(15) 0.0160(14) 0.0027(17)
C13 0.074(2) 0.067(2) 0.0568(19) 0.0227(17) 0.0088(16) 0.0018(18)
C14 0.0388(12) 0.0548(16) 0.0343(12) 0.0041(12) 0.0029(9) -0.0120(12)
C15 0.079(2) 0.0496(17) 0.0468(17) -0.0051(14) 0.0146(15) -0.0044(17)
C16 0.114(3) 0.072(2) 0.0389(16) -0.0069(17) 0.0170(16) 0.003(2)
C17 0.076(2) 0.078(2) 0.0393(15) 0.0091(16) -0.0018(13) -0.018(2)
C18 0.0378(13) 0.0630(18) 0.0428(15) 0.0085(14) 0.0027(11) -0.0022(13)
C19 0.0627(18) 0.0497(16) 0.0368(14) 0.0060(12) 0.0068(12) -0.0044(15)
C20 0.0475(17) 0.117(4) 0.078(2) 0.029(2) 0.0126(16) 0.020(2)
C21 0.159(5) 0.060(2) 0.112(4) 0.019(3) 0.032(3) -0.021(3)

loop_
_atom_type_symbol
_atom_type_description
_atom_type_scat_dispersion_real
_atom_type_scat_dispersion_imag
_atom_type_scat_source
C C 0.0181 0.0091 'International Tables Vol C Tables 4.2.6.8 and 6.1.1.4'
H H 0.0000 0.0000 'International Tables Vol C Tables 4.2.6.8 and 6.1.1.4'
O O 0.0492 0.0322 'International Tables Vol C Tables 4.2.6.8 and 6.1.1.4'

loop_
_geom_angle_atom_site_label_1
_geom_angle_atom_site_label_2
_geom_angle_atom_site_label_3
_geom_angle
C1 O1 C5 120.6(2)
C13 O4 C10 105.4(3)
C19 O6 C21 115.2(3)
O2 C1 O1 117.9(3)
O2 C1 C2 121.3(3)
O1 C1 C2 120.8(2)
C1 C2 C3 116.3(2)
C1 C2 C14 105.3(2)
C3 C2 C14 116.3(2)
C1 C2 C6 110.1(2)
C3 C2 C6 101.5(2)
C14 C2 C6 107.0(2)
C8 C3 C4 108.8(2)
C8 C3 C2 104.6(2)
C4 C3 C2 111.3(2)
C8 C3 H3 110.7
C4 C3 H3 110.7
C2 C3 H3 110.7
C5 C4 C3 110.5(2)
C5 C4 H4A 109.5
C3 C4 H4A 109.5
C5 C4 H4B 109.5
C3 C4 H4B 109.5
H4A C4 H4B 108.1
O1 C5 C11 107.0(2)
O1 C5 C4 108.9(2)
C11 C5 C4 114.0(2)
O1 C5 H5 108.9
C11 C5 H5 108.9
C4 C5 H5 108.9
O3 C6 C7 128.4(3)
O3 C6 C2 124.6(4)
C7 C6 C2 107.0(2)
C8 C7 C6 111.6(3)
C8 C7 H7 124.2
C6 C7 H7 124.2
C7 C8 C9 128.1(3)
C7 C8 C3 110.9(3)
C9 C8 C3 120.9(3)
C8 C9 H9A 109.5
C8 C9 H9B 109.5
H9A C9 H9B 109.5
C8 C9 H9C 109.5
H9A C9 H9C 109.5
H9B C9 H9C 109.5
C11 C10 O4 111.7(3)
C11 C10 H10 124.1
O4 C10 H10 124.1
C10 C11 C12 105.0(3)
C10 C11 C5 126.3(3)
C12 C11 C5 128.6(3)
C13 C12 C11 106.7(3)
C13 C12 H12 126.6
C11 C12 H12 126.6
C12 C13 O4 111.1(3)
C12 C13 H13 124.4
O4 C13 H13 124.4
C15 C14 C2 113.0(2)
C15 C14 C18 104.3(2)
C2 C14 C18 125.2(3)
C15 C14 H14 104.1
C2 C14 H14 104.1
C18 C14 H14 104.1
O5 C15 C14 125.3(3)
O5 C15 C16 126.4(3)
C14 C15 C16 108.3(3)
C15 C16 C17 104.7(3)
C15 C16 H16A 110.8
C17 C16 H16A 110.8
C15 C16 H16B 110.8
C17 C16 H16B 110.8
H16A C16 H16B 108.9
C16 C17 C18 106.3(2)
C16 C17 H17A 110.5
C18 C17 H17A 110.5
C16 C17 H17B 110.5
C18 C17 H17B 110.5
H17A C17 H17B 108.7
C19 C18 C20 115.1(3)
C19 C18 C14 112.1(2)
C20 C18 C14 114.8(3)
C19 C18 C17 104.3(2)
C20 C18 C17 109.8(3)
C14 C18 C17 98.9(3)
O7 C19 O6 124.1(3)
O7 C19 C18 124.7(3)
O6 C19 C18 111.0(3)
C18 C20 H20A 109.5
C18 C20 H20B 109.5
H20A C20 H20B 109.5
C18 C20 H20C 109.5
H20A C20 H20C 109.5
H20B C20 H20C 109.5
O6 C21 H21A 109.5
O6 C21 H21B 109.5
H21A C21 H21B 109.5
O6 C21 H21C 109.5
H21A C21 H21C 109.5
H21B C21 H21C 109.5

loop_
_geom_bond_atom_site_label_1
_geom_bond_atom_site_label_2
_geom_bond_distance
O1 C1 1.341(4)
O1 C5 1.467(3)
O2 C1 1.199(4)
O3 C6 1.213(4)
O4 C13 1.358(5)
O4 C10 1.361(4)
O5 C15 1.201(4)
O6 C19 1.332(4)
O6 C21 1.448(5)
O7 C19 1.194(4)
C1 C2 1.539(4)
C2 C3 1.540(3)
C2 C14 1.554(3)
C2 C6 1.562(4)
C3 C8 1.509(4)
C3 C4 1.531(3)
C3 H3 0.9800
C4 C5 1.496(4)
C4 H4A 0.9700
C4 H4B 0.9700
C5 C11 1.492(4)
C5 H5 0.9800
C6 C7 1.438(5)
C7 C8 1.334(4)
C7 H7 0.9300
C8 C9 1.491(5)
C9 H9A 0.9600
C9 H9B 0.9600
C9 H9C 0.9600
C10 C11 1.339(5)
C10 H10 0.9300
C11 C12 1.433(4)
C12 C13 1.330(5)
C12 H12 0.9300
C13 H13 0.9300
C14 C15 1.511(4)
C14 C18 1.560(4)
C14 H14 0.9800
C15 C16 1.513(4)
C16 C17 1.516(5)
C16 H16A 0.9700
C16 H16B 0.9700
C17 C18 1.562(4)
C17 H17A 0.9700
C17 H17B 0.9700
C18 C19 1.505(4)
C18 C20 1.525(4)
C20 H20A 0.9600
C20 H20B 0.9600
C20 H20C 0.9600
C21 H21A 0.9600
C21 H21B 0.9600
C21 H21C 0.9600

loop_
_geom_torsion_atom_site_label_1
_geom_torsion_atom_site_label_2
_geom_torsion_atom_site_label_3
_geom_torsion_atom_site_label_4
_geom_torsion
C5 O1 C1 O2 -166.3(3)
C5 O1 C1 C2 16.0(4)
O2 C1 C2 C3 178.7(3)
O1 C1 C2 C3 -3.7(4)
O2 C1 C2 C14 48.4(4)
O1 C1 C2 C14 -134.0(3)
O2 C1 C2 C6 -66.7(4)
O1 C1 C2 C6 111.0(3)
C1 C2 C3 C8 139.3(2)
C14 C2 C3 C8 -95.8(3)
C6 C2 C3 C8 19.9(3)
C1 C2 C3 C4 22.0(3)
C14 C2 C3 C4 146.9(2)
C6 C2 C3 C4 -97.4(2)
C8 C3 C4 C5 -167.0(2)
C2 C3 C4 C5 -52.2(3)
C1 O1 C5 C11 -169.5(3)
C1 O1 C5 C4 -45.9(3)
C3 C4 C5 O1 63.6(3)
C3 C4 C5 C11 -177.0(2)
C1 C2 C6 O3 38.5(4)
C3 C2 C6 O3 162.3(3)
C14 C2 C6 O3 -75.4(4)
C1 C2 C6 C7 -143.1(2)
C3 C2 C6 C7 -19.4(3)
C14 C2 C6 C7 102.9(3)
O3 C6 C7 C8 -170.3(3)
C2 C6 C7 C8 11.4(3)
C6 C7 C8 C9 178.5(3)
C6 C7 C8 C3 2.2(4)
C4 C3 C8 C7 104.1(3)
C2 C3 C8 C7 -14.9(3)
C4 C3 C8 C9 -72.5(3)
C2 C3 C8 C9 168.4(3)
C13 O4 C10 C11 -0.6(4)
O4 C10 C11 C12 0.8(4)
O4 C10 C11 C5 -175.8(3)
O1 C5 C11 C10 -117.3(3)
C4 C5 C11 C10 122.2(4)
O1 C5 C11 C12 66.9(4)
C4 C5 C11 C12 -53.5(4)
C10 C11 C12 C13 -0.7(4)
C5 C11 C12 C13 175.8(3)
C11 C12 C13 O4 0.3(4)
C10 O4 C13 C12 0.1(4)
C1 C2 C14 C15 67.9(3)
C3 C2 C14 C15 -62.4(3)
C6 C2 C14 C15 -174.9(3)
C1 C2 C14 C18 -163.3(2)
C3 C2 C14 C18 66.4(3)
C6 C2 C14 C18 -46.1(3)
C2 C14 C15 O5 -16.0(5)
C18 C14 C15 O5 -154.9(3)
C2 C14 C15 C16 165.0(3)
C18 C14 C15 C16 26.1(3)
O5 C15 C16 C17 -179.9(3)
C14 C15 C16 C17 -0.9(4)
C15 C16 C17 C18 -24.8(4)
C15 C14 C18 C19 70.4(3)
C2 C14 C18 C19 -61.8(3)
C15 C14 C18 C20 -155.8(3)
C2 C14 C18 C20 71.9(3)
C15 C14 C18 C17 -39.1(3)
C2 C14 C18 C17 -171.4(2)
C16 C17 C18 C19 -76.2(3)
C16 C17 C18 C20 160.0(3)
C16 C17 C18 C14 39.5(3)
C21 O6 C19 O7 -1.1(5)
C21 O6 C19 C18 174.1(3)
C20 C18 C19 O7 -163.0(3)
C14 C18 C19 O7 -29.4(4)
C17 C18 C19 O7 76.7(3)
C20 C18 C19 O6 21.8(3)
C14 C18 C19 O6 155.4(3)
C17 C18 C19 O6 -98.5(3)
